data_7214397
loop_
_publ_author_name
'Yang, Songjie'
'Pop, Flavia'
'Melan, Caroline'
'Brooks, Andrew C.'
'Martin, Lee'
'Horton, Peter'
'Auban-Senzier, Pascale'
'Rikken, Geert L. J. A.'
'Avarvari, Narcis'
'Wallis, John D.'

_publ_section_title
;
 Charge transfer complexes and radical cation salts of chiral methylated
 organosulfur donors
;
_journal_issue 19
_journal_name_full CrystEngComm
_journal_page_first 3906
_journal_paper_doi 10.1039/c3ce42539h
_journal_volume 16
_journal_year 2014
_chemical_absolute_configuration syn
_chemical_formula_sum 'C28 H20 F4 N4 S8'
_chemical_formula_weight 744.96
_chemical_name_systematic
; 
S,S,S,S Bis(pentane-2,4-dithio)TTF.tetrafluoro-TCNQ 
;
_space_group_IT_number 4
_symmetry_cell_setting monoclinic
_symmetry_space_group_name_Hall 'P 2yb'
_symmetry_space_group_name_H-M 'P 1 21 1'
_atom_sites_solution_hydrogens geom
_atom_sites_solution_primary direct
_atom_sites_solution_secondary difmap
_audit_creation_method SHELXL-97
_cell_angle_alpha 90.00
_cell_angle_beta 101.1600(10)
_cell_angle_gamma 90.00
_cell_formula_units_Z 2
_cell_length_a 13.4068(4)
_cell_length_b 5.14840(10)
_cell_length_c 22.4161(6)
_cell_measurement_reflns_used 33017
_cell_measurement_temperature 120(2)
_cell_measurement_theta_max 27.48
_cell_measurement_theta_min 2.91
_cell_volume 1517.98(7)
_computing_cell_refinement 'DENZO (Otwinowski & Minor, 1997) & COLLECT (Hooft, R.W.W., 1998)'
_computing_data_collection 'COLLECT (Hooft, R.W.W., 1998)'
_computing_data_reduction 'DENZO (Otwinowski & Minor, 1997) & COLLECT (Hooft, R.W.W., 1998)'
_computing_structure_refinement 'SHELXL-97 (Sheldrick, 1997)'
_computing_structure_solution 'SHELXS-97 (Sheldrick, 1990)'
_diffrn_ambient_temperature 120(2)
_diffrn_detector_area_resol_mean 9.091
_diffrn_measured_fraction_theta_full 0.997
_diffrn_measured_fraction_theta_max 0.997
_diffrn_measurement_device_type 'Bruker-Nonius Roper CCDcamera on \k-goniostat'
_diffrn_measurement_method '\f & \w scans'
_diffrn_radiation_monochromator graphite
_diffrn_radiation_source 'Bruker-Nonius FR591 rotating anode'
_diffrn_radiation_type MoK\a
_diffrn_radiation_wavelength 0.71073
_diffrn_reflns_av_R_equivalents 0.0411
_diffrn_reflns_av_sigmaI/netI 0.0515
_diffrn_reflns_limit_h_max 16
_diffrn_reflns_limit_h_min -17
_diffrn_reflns_limit_k_max 6
_diffrn_reflns_limit_k_min -6
_diffrn_reflns_limit_l_max 29
_diffrn_reflns_limit_l_min -29
_diffrn_reflns_number 17700
_diffrn_reflns_theta_full 27.48
_diffrn_reflns_theta_max 27.48
_diffrn_reflns_theta_min 3.06
_exptl_absorpt_coefficient_mu 0.642
_exptl_absorpt_correction_T_max 0.746
_exptl_absorpt_correction_T_min 0.640
_exptl_absorpt_correction_type multi-scan
_exptl_absorpt_process_details 'SADABS 2007/2 (Sheldrick, G.M., 2007)'
_exptl_crystal_colour black
_exptl_crystal_density_diffrn 1.630
_exptl_crystal_density_method 'not measured'
_exptl_crystal_description lath
_exptl_crystal_F_000 760
_exptl_crystal_size_max 0.68
_exptl_crystal_size_mid 0.24
_exptl_crystal_size_min 0.08
_refine_diff_density_max 0.566
_refine_diff_density_min -0.538
_refine_diff_density_rms 0.074
_refine_ls_abs_structure_details 'Flack H D (1983), Acta Cryst. A39, 876-881'
_refine_ls_abs_structure_Flack 0.02(8)
_refine_ls_extinction_method none
_refine_ls_goodness_of_fit_ref 1.036
_refine_ls_hydrogen_treatment constr
_refine_ls_matrix_type full
_refine_ls_number_parameters 391
_refine_ls_number_reflns 6920
_refine_ls_number_restraints 17
_refine_ls_restrained_S_all 1.040
_refine_ls_R_factor_all 0.0486
_refine_ls_R_factor_gt 0.0412
_refine_ls_shift/su_max 0.000
_refine_ls_shift/su_mean 0.000
_refine_ls_structure_factor_coef Fsqd
_refine_ls_weighting_details 'calc w=1/[\s^2^(Fo^2^)+(0.0381P)^2^+1.4325P] where P=(Fo^2^+2Fc^2^)/3'
_refine_ls_weighting_scheme calc
_refine_ls_wR_factor_gt 0.0962
_refine_ls_wR_factor_ref 0.1003
_reflns_number_gt 6164
_reflns_number_total 6920
_reflns_threshold_expression >2sigma(I)
_cod_data_source_file c3ce42539h2.cif
_cod_data_source_block c:\7ringTTFTCNQF4
_cod_original_sg_symbol_H-M P21
_cod_database_code 7214397

loop_
_symmetry_equiv_pos_as_xyz
'x, y, z'
'-x, y+1/2, -z'

loop_
_atom_site_label
_atom_site_type_symbol
_atom_site_fract_x
_atom_site_fract_y
_atom_site_fract_z
_atom_site_U_iso_or_equiv
_atom_site_adp_type
_atom_site_occupancy
_atom_site_symmetry_multiplicity
_atom_site_calc_flag
_atom_site_refinement_flags
_atom_site_disorder_assembly
_atom_site_disorder_group
S1 S 0.37108(6) 0.99910(17) 0.43109(4) 0.02141(18) Uani 1 1 d . . .
S2 S 0.12404(6) 1.16684(16) 0.36629(3) 0.02050(17) Uani 1 1 d . . .
S3 S 0.34788(6) 0.60243(17) 0.33223(4) 0.02161(18) Uani 1 1 d . . .
S4 S 0.13965(6) 0.74800(17) 0.27835(3) 0.01963(17) Uani 1 1 d . . .
S5 S 0.34388(6) 0.17892(17) 0.22167(4) 0.02417(19) Uani 1 1 d . . .
S6 S 0.13501(6) 0.33253(18) 0.17144(4) 0.02482(19) Uani 1 1 d . . .
S7 S 0.35029(7) -0.23415(17) 0.12880(4) 0.0289(2) Uani 1 1 d D . .
S8 S 0.10462(7) -0.0531(2) 0.07122(4) 0.0337(2) Uani 1 1 d D . .
C1 C 0.3829(2) 1.0109(7) 0.55048(13) 0.0257(7) Uani 1 1 d . . .
H1A H 0.4111 1.1844 0.5467 0.039 Uiso 1 1 calc R . .
H1B H 0.4374 0.8816 0.5544 0.039 Uiso 1 1 calc R . .
H1C H 0.3518 1.0049 0.5866 0.039 Uiso 1 1 calc R . .
C2 C 0.3021(2) 0.9511(6) 0.49374(13) 0.0188(6) Uani 1 1 d . . .
H2 H 0.2814 0.7647 0.4947 0.023 Uiso 1 1 calc R . .
C3 C 0.2086(2) 1.1230(6) 0.49148(13) 0.0211(6) Uani 1 1 d . . .
H3A H 0.1893 1.1143 0.5319 0.025 Uiso 1 1 calc R . .
H3B H 0.2293 1.3044 0.4857 0.025 Uiso 1 1 calc R . .
C4 C 0.1136(2) 1.0673(6) 0.44368(14) 0.0198(6) Uani 1 1 d . . .
H4 H 0.0591 1.1795 0.4548 0.024 Uiso 1 1 calc R . .
C5 C 0.0749(2) 0.7902(6) 0.44529(13) 0.0213(6) Uani 1 1 d . . .
H5A H 0.1209 0.6719 0.4295 0.032 Uiso 1 1 calc R . .
H5B H 0.0066 0.7775 0.4201 0.032 Uiso 1 1 calc R . .
H5C H 0.0723 0.7425 0.4873 0.032 Uiso 1 1 calc R . .
C6 C 0.2937(2) 0.8525(6) 0.36825(13) 0.0173(6) Uani 1 1 d . . .
C7 C 0.1967(2) 0.9195(6) 0.34267(14) 0.0184(6) Uani 1 1 d . . .
C8 C 0.2443(2) 0.5575(7) 0.27419(14) 0.0192(7) Uani 1 1 d . . .
C9 C 0.2418(2) 0.3741(7) 0.22765(15) 0.0203(7) Uani 1 1 d . . .
C10 C 0.2822(2) 0.0098(5) 0.15773(14) 0.0221(7) Uani 1 1 d D A .
C11 C 0.1854(2) 0.0802(7) 0.13451(11) 0.0241(7) Uani 1 1 d D A .
F1A F 0.90063(13) 0.7542(5) 0.31294(9) 0.0292(5) Uani 1 1 d . . .
F2A F 0.93517(13) 0.3642(4) 0.24462(9) 0.0284(5) Uani 1 1 d . . .
F3A F 0.54522(13) 0.6092(4) 0.25557(9) 0.0290(5) Uani 1 1 d . . .
F4A F 0.58001(13) 0.2209(5) 0.18616(9) 0.0313(5) Uani 1 1 d . . .
N1A N 0.8409(2) 1.1821(7) 0.39572(13) 0.0320(7) Uani 1 1 d . . .
N2A N 0.5260(2) 1.0749(7) 0.33768(13) 0.0288(7) Uani 1 1 d . . .
N3A N 0.9558(2) -0.1041(7) 0.16416(14) 0.0328(8) Uani 1 1 d . . .
N4A N 0.6461(2) -0.2296(8) 0.10801(13) 0.0347(8) Uani 1 1 d . . .
C1A C 0.7213(2) 0.6987(7) 0.28899(14) 0.0200(7) Uani 1 1 d . . .
C2A C 0.8198(2) 0.6225(7) 0.28263(14) 0.0201(7) Uani 1 1 d . . .
C3A C 0.8379(2) 0.4204(7) 0.24671(14) 0.0204(7) Uani 1 1 d . . .
C4A C 0.7592(2) 0.2703(7) 0.21166(13) 0.0184(6) Uani 1 1 d . . .
C5A C 0.6605(2) 0.3501(7) 0.21766(15) 0.0220(7) Uani 1 1 d . . .
C6A C 0.6425(2) 0.5504(7) 0.25397(14) 0.0205(7) Uani 1 1 d . . .
C7A C 0.7817(2) 1.0542(7) 0.36439(14) 0.0223(7) Uani 1 1 d . . .
C8A C 0.7033(2) 0.9102(7) 0.32692(14) 0.0211(7) Uani 1 1 d . . .
C9A C 0.6035(3) 0.9941(8) 0.33168(14) 0.0235(7) Uani 1 1 d . . .
C10A C 0.8780(2) -0.0226(7) 0.17018(14) 0.0237(7) Uani 1 1 d . . .
C11A C 0.7785(2) 0.0629(7) 0.17458(14) 0.0200(7) Uani 1 1 d . . .
C12A C 0.7010(3) -0.0919(7) 0.13831(14) 0.0237(7) Uani 1 1 d . . .
C12 C 0.4179(5) -0.2884(12) 0.0251(3) 0.0326(8) Uiso 0.769(3) 1 d PD A 1
H12A H 0.3640 -0.4188 0.0151 0.049 Uiso 0.769(3) 1 calc PR A 1
H12B H 0.4789 -0.3696 0.0489 0.049 Uiso 0.769(3) 1 calc PR A 1
H12C H 0.4336 -0.2167 -0.0125 0.049 Uiso 0.769(3) 1 calc PR A 1
C13 C 0.3822(2) -0.0700(7) 0.06223(13) 0.0224(5) Uiso 0.769(3) 1 d PD A 1
H13 H 0.4393 0.0544 0.0758 0.027 Uiso 0.769(3) 1 calc PR A 1
C14 C 0.2900(3) 0.0770(8) 0.02841(17) 0.0224(5) Uiso 0.769(3) 1 d PD A 1
H14A H 0.3053 0.1378 -0.0107 0.027 Uiso 0.769(3) 1 calc PR A 1
H14B H 0.2804 0.2331 0.0525 0.027 Uiso 0.769(3) 1 calc PR A 1
C15 C 0.1884(2) -0.0728(9) 0.01486(12) 0.0224(5) Uiso 0.769(3) 1 d PD A 1
H15 H 0.2057 -0.2604 0.0114 0.027 Uiso 0.769(3) 1 calc PR A 1
C16 C 0.1234(3) 0.0063(11) -0.04617(18) 0.0326(8) Uiso 0.769(3) 1 d PD A 1
H16A H 0.1137 0.1951 -0.0471 0.049 Uiso 0.769(3) 1 calc PR A 1
H16B H 0.0571 -0.0799 -0.0514 0.049 Uiso 0.769(3) 1 calc PR A 1
H16C H 0.1578 -0.0454 -0.0791 0.049 Uiso 0.769(3) 1 calc PR A 1
C12X C 0.4101(15) -0.262(5) 0.0165(9) 0.0326(8) Uiso 0.231(3) 1 d PD A 2
H12D H 0.3971 -0.4494 0.0120 0.049 Uiso 0.231(3) 1 calc PR A 2
H12E H 0.4781 -0.2338 0.0411 0.049 Uiso 0.231(3) 1 calc PR A 2
H12F H 0.4062 -0.1840 -0.0237 0.049 Uiso 0.231(3) 1 calc PR A 2
C13X C 0.3304(7) -0.138(3) 0.04807(19) 0.0224(5) Uiso 0.231(3) 1 d PD A 2
H13X H 0.3466 0.0522 0.0490 0.027 Uiso 0.231(3) 1 calc PR A 2
C14X C 0.2359(7) -0.165(2) -0.0019(5) 0.0224(5) Uiso 0.231(3) 1 d PD A 2
H14C H 0.2574 -0.1379 -0.0412 0.027 Uiso 0.231(3) 1 calc PR A 2
H14D H 0.2127 -0.3474 -0.0013 0.027 Uiso 0.231(3) 1 calc PR A 2
C15X C 0.1445(7) 0.007(2) -0.0015(2) 0.0224(5) Uiso 0.231(3) 1 d PD A 2
H15X H 0.0883 -0.0410 -0.0360 0.027 Uiso 0.231(3) 1 calc PR A 2
C16X C 0.1596(12) 0.301(2) 0.0002(7) 0.0326(8) Uiso 0.231(3) 1 d PD A 2
H16D H 0.2238 0.3438 0.0275 0.049 Uiso 0.231(3) 1 calc PR A 2
H16E H 0.1032 0.3843 0.0149 0.049 Uiso 0.231(3) 1 calc PR A 2
H16F H 0.1615 0.3645 -0.0408 0.049 Uiso 0.231(3) 1 calc PR A 2

loop_
_atom_site_aniso_label
_atom_site_aniso_U_11
_atom_site_aniso_U_22
_atom_site_aniso_U_33
_atom_site_aniso_U_23
_atom_site_aniso_U_13
_atom_site_aniso_U_12
S1 0.0171(4) 0.0251(4) 0.0225(4) -0.0026(3) 0.0049(3) -0.0031(3)
S2 0.0233(4) 0.0169(4) 0.0226(4) 0.0039(3) 0.0077(3) 0.0049(3)
S3 0.0170(4) 0.0225(4) 0.0266(4) -0.0035(3) 0.0072(3) 0.0000(3)
S4 0.0188(4) 0.0206(4) 0.0201(3) 0.0004(3) 0.0052(3) -0.0008(3)
S5 0.0230(4) 0.0206(4) 0.0306(4) 0.0000(4) 0.0093(3) -0.0010(3)
S6 0.0222(4) 0.0280(5) 0.0259(4) -0.0065(4) 0.0088(3) -0.0001(4)
S7 0.0344(5) 0.0178(4) 0.0386(5) 0.0000(4) 0.0175(4) 0.0033(4)
S8 0.0384(5) 0.0405(6) 0.0229(4) -0.0082(4) 0.0075(4) 0.0037(4)
C1 0.0278(17) 0.0278(19) 0.0208(15) -0.0032(14) 0.0028(12) -0.0031(15)
C2 0.0216(15) 0.0185(16) 0.0166(13) 0.0023(12) 0.0048(11) -0.0009(13)
C3 0.0215(16) 0.0165(16) 0.0270(15) 0.0016(13) 0.0086(12) 0.0011(13)
C4 0.0151(14) 0.0199(16) 0.0266(15) 0.0018(13) 0.0097(12) 0.0011(13)
C5 0.0229(16) 0.0206(17) 0.0215(14) 0.0031(13) 0.0072(12) -0.0012(13)
C6 0.0179(14) 0.0160(16) 0.0197(14) 0.0003(13) 0.0079(11) 0.0016(13)
C7 0.0187(15) 0.0174(16) 0.0203(14) 0.0030(13) 0.0069(12) 0.0016(13)
C8 0.0163(15) 0.0189(17) 0.0232(15) 0.0027(13) 0.0059(12) -0.0034(13)
C9 0.0190(15) 0.0203(18) 0.0246(16) 0.0013(13) 0.0119(12) -0.0035(14)
C10 0.0282(17) 0.0150(16) 0.0274(16) -0.0012(14) 0.0157(13) -0.0031(14)
C11 0.0297(17) 0.0233(18) 0.0222(15) -0.0027(14) 0.0124(13) -0.0017(15)
F1A 0.0147(9) 0.0348(12) 0.0365(11) -0.0092(10) 0.0009(7) -0.0052(9)
F2A 0.0131(9) 0.0307(12) 0.0412(11) -0.0075(10) 0.0045(8) 0.0016(9)
F3A 0.0141(9) 0.0285(12) 0.0449(11) -0.0070(10) 0.0068(8) 0.0011(9)
F4A 0.0165(9) 0.0324(12) 0.0449(11) -0.0134(10) 0.0053(8) -0.0045(9)
N1A 0.0304(16) 0.0343(19) 0.0314(15) -0.0079(15) 0.0065(12) -0.0002(15)
N2A 0.0222(15) 0.0319(18) 0.0328(15) -0.0059(14) 0.0067(12) 0.0020(13)
N3A 0.0239(16) 0.041(2) 0.0327(16) -0.0086(15) 0.0048(12) 0.0008(15)
N4A 0.0287(16) 0.044(2) 0.0312(15) -0.0074(16) 0.0048(12) 0.0001(16)
C1A 0.0183(15) 0.0202(18) 0.0220(14) 0.0068(13) 0.0057(11) -0.0002(13)
C2A 0.0155(15) 0.0205(18) 0.0243(15) -0.0013(14) 0.0035(11) -0.0045(14)
C3A 0.0104(14) 0.0253(18) 0.0260(16) 0.0054(14) 0.0049(12) -0.0005(13)
C4A 0.0167(15) 0.0183(17) 0.0210(14) 0.0036(13) 0.0055(11) -0.0035(13)
C5A 0.0145(15) 0.0216(17) 0.0291(16) 0.0020(15) 0.0022(12) -0.0025(13)
C6A 0.0132(14) 0.0211(17) 0.0285(16) 0.0036(14) 0.0075(12) 0.0017(13)
C7A 0.0226(16) 0.0235(18) 0.0219(16) 0.0014(14) 0.0073(12) 0.0042(14)
C8A 0.0210(16) 0.0207(17) 0.0226(15) 0.0039(13) 0.0065(12) 0.0011(13)
C9A 0.0245(17) 0.0245(19) 0.0221(15) -0.0004(14) 0.0063(12) 0.0009(15)
C10A 0.0226(17) 0.027(2) 0.0215(15) -0.0003(15) 0.0045(12) -0.0016(15)
C11A 0.0161(14) 0.0206(17) 0.0233(15) 0.0019(13) 0.0041(11) -0.0025(13)
C12A 0.0266(17) 0.0248(19) 0.0210(15) 0.0013(14) 0.0080(13) 0.0018(15)

loop_
_atom_type_symbol
_atom_type_description
_atom_type_scat_dispersion_real
_atom_type_scat_dispersion_imag
_atom_type_scat_source
C C 0.0033 0.0016 'International Tables Vol C Tables 4.2.6.8 and 6.1.1.4'
H H 0.0000 0.0000 'International Tables Vol C Tables 4.2.6.8 and 6.1.1.4'
N N 0.0061 0.0033 'International Tables Vol C Tables 4.2.6.8 and 6.1.1.4'
F F 0.0171 0.0103 'International Tables Vol C Tables 4.2.6.8 and 6.1.1.4'
S S 0.1246 0.1234 'International Tables Vol C Tables 4.2.6.8 and 6.1.1.4'

loop_
_geom_angle_atom_site_label_1
_geom_angle_atom_site_label_2
_geom_angle_atom_site_label_3
_geom_angle
C6 S1 C2 104.40(14)
C7 S2 C4 103.39(15)
C8 S3 C6 95.80(15)
C8 S4 C7 95.81(15)
C9 S5 C10 95.60(14)
C9 S6 C11 95.53(14)
C10 S7 C13 101.02(16)
C10 S7 C13X 100.6(4)
C13 S7 C13X 24.7(3)
C11 S8 C15X 114.4(4)
C11 S8 C15 102.32(15)
C15X S8 C15 23.6(3)
C2 C1 H1A 109.5
C2 C1 H1B 109.5
H1A C1 H1B 109.5
C2 C1 H1C 109.5
H1A C1 H1C 109.5
H1B C1 H1C 109.5
C3 C2 C1 110.8(3)
C3 C2 S1 115.3(2)
C1 C2 S1 103.1(2)
C3 C2 H2 109.2
C1 C2 H2 109.2
S1 C2 H2 109.2
C4 C3 C2 118.9(3)
C4 C3 H3A 107.6
C2 C3 H3A 107.6
C4 C3 H3B 107.6
C2 C3 H3B 107.6
H3A C3 H3B 107.0
C5 C4 C3 113.7(3)
C5 C4 S2 111.8(2)
C3 C4 S2 113.8(2)
C5 C4 H4 105.5
C3 C4 H4 105.5
S2 C4 H4 105.5
C4 C5 H5A 109.5
C4 C5 H5B 109.5
H5A C5 H5B 109.5
C4 C5 H5C 109.5
H5A C5 H5C 109.5
H5B C5 H5C 109.5
C7 C6 S1 126.8(2)
C7 C6 S3 116.1(2)
S1 C6 S3 116.99(17)
C6 C7 S4 116.9(2)
C6 C7 S2 126.9(2)
S4 C7 S2 116.10(17)
C9 C8 S3 123.4(2)
C9 C8 S4 121.3(2)
S3 C8 S4 115.25(19)
C8 C9 S5 123.0(2)
C8 C9 S6 121.6(2)
S5 C9 S6 115.42(19)
C11 C10 S5 116.78(16)
C11 C10 S7 125.5(2)
S5 C10 S7 117.69(18)
C10 C11 S6 116.60(16)
C10 C11 S8 127.2(2)
S6 C11 S8 116.19(18)
C2A C1A C6A 114.1(3)
C2A C1A C8A 122.7(3)
C6A C1A C8A 123.2(3)
F1A C2A C3A 117.7(3)
F1A C2A C1A 119.1(3)
C3A C2A C1A 123.2(3)
F2A C3A C2A 117.9(3)
F2A C3A C4A 119.1(3)
C2A C3A C4A 123.0(3)
C11A C4A C5A 123.9(3)
C11A C4A C3A 122.6(3)
C5A C4A C3A 113.5(3)
F4A C5A C6A 118.0(3)
F4A C5A C4A 118.4(3)
C6A C5A C4A 123.5(3)
F3A C6A C5A 118.1(3)
F3A C6A C1A 119.2(3)
C5A C6A C1A 122.7(3)
N1A C7A C8A 175.7(4)
C7A C8A C1A 123.9(3)
C7A C8A C9A 113.2(3)
C1A C8A C9A 122.9(3)
N2A C9A C8A 175.7(4)
N3A C10A C11A 175.7(4)
C4A C11A C10A 123.8(3)
C4A C11A C12A 124.2(3)
C10A C11A C12A 112.0(3)
N4A C12A C11A 173.7(4)
C14 C13 C12 113.8(4)
C14 C13 S7 109.8(2)
C12 C13 S7 104.5(3)
C14 C13 H13 109.5
C12 C13 H13 109.5
S7 C13 H13 109.5
C13 C14 C15 116.8(3)
C13 C14 H14A 108.1
C15 C14 H14A 108.1
C13 C14 H14B 108.1
C15 C14 H14B 108.1
H14A C14 H14B 107.3
C16 C15 C14 111.8(3)
C16 C15 S8 106.3(2)
C14 C15 S8 117.9(2)
C16 C15 H15 106.7
C14 C15 H15 106.7
S8 C15 H15 106.7
C13X C12X H12D 109.5
C13X C12X H12E 109.5
H12D C12X H12E 109.5
C13X C12X H12F 109.5
H12D C12X H12F 109.5
H12E C12X H12F 109.5
C14X C13X C12X 100.2(10)
C14X C13X S7 129.5(8)
C12X C13X S7 111.0(9)
C14X C13X H13X 104.6
C12X C13X H13X 104.6
S7 C13X H13X 104.6
C15X C14X C13X 120.0(5)
C15X C14X H14C 107.3
C13X C14X H14C 107.3
C15X C14X H14D 107.3
C13X C14X H14D 107.3
H14C C14X H14D 106.9
C14X C15X C16X 118.4(10)
C14X C15X S8 106.3(6)
C16X C15X S8 101.8(7)
C14X C15X H15X 109.9
C16X C15X H15X 109.9
S8 C15X H15X 109.9
C15X C16X H16D 109.5
C15X C16X H16E 109.5
H16D C16X H16E 109.5
C15X C16X H16F 109.5
H16D C16X H16F 109.5
H16E C16X H16F 109.5

loop_
_geom_bond_atom_site_label_1
_geom_bond_atom_site_label_2
_geom_bond_distance
S1 C6 1.750(3)
S1 C2 1.842(3)
S2 C7 1.747(3)
S2 C4 1.840(3)
S3 C8 1.725(3)
S3 C6 1.751(3)
S4 C8 1.729(3)
S4 C7 1.737(3)
S5 C9 1.724(3)
S5 C10 1.743(3)
S6 C9 1.728(3)
S6 C11 1.745(3)
S7 C10 1.7496(18)
S7 C13 1.8358(19)
S7 C13X 1.846(2)
S8 C11 1.7496(18)
S8 C15X 1.837(2)
S8 C15 1.8484(18)
C1 C2 1.534(4)
C1 H1A 0.9800
C1 H1B 0.9800
C1 H1C 0.9800
C2 C3 1.527(4)
C2 H2 1.0000
C3 C4 1.525(4)
C3 H3A 0.9900
C3 H3B 0.9900
C4 C5 1.521(4)
C4 H4 1.0000
C5 H5A 0.9800
C5 H5B 0.9800
C5 H5C 0.9800
C6 C7 1.360(4)
C8 C9 1.403(4)
C10 C11 1.351(4)
F1A C2A 1.345(3)
F2A C3A 1.346(3)
F3A C6A 1.346(3)
F4A C5A 1.346(4)
N1A C7A 1.159(4)
N2A C9A 1.151(4)
N3A C10A 1.156(4)
N4A C12A 1.145(5)
C1A C2A 1.412(4)
C1A C6A 1.412(4)
C1A C8A 1.430(5)
C2A C3A 1.366(5)
C3A C4A 1.416(4)
C4A C11A 1.408(5)
C4A C5A 1.416(4)
C5A C6A 1.364(5)
C7A C8A 1.421(5)
C8A C9A 1.429(5)
C10A C11A 1.426(4)
C11A C12A 1.431(5)
C12 C13 1.530(4)
C12 H12A 0.9800
C12 H12B 0.9800
C12 H12C 0.9800
C13 C14 1.521(4)
C13 H13 1.0000
C14 C15 1.543(4)
C14 H14A 0.9900
C14 H14B 0.9900
C15 C16 1.528(4)
C15 H15 1.0000
C16 H16A 0.9800
C16 H16B 0.9800
C16 H16C 0.9800
C12X C13X 1.532(5)
C12X H12D 0.9800
C12X H12E 0.9800
C12X H12F 0.9800
C13X C14X 1.526(5)
C13X H13X 1.0000
C14X C15X 1.514(5)
C14X H14C 0.9900
C14X H14D 0.9900
C15X C16X 1.529(5)
C15X H15X 1.0000
C16X H16D 0.9800
C16X H16E 0.9800
C16X H16F 0.9800
